data_7019462
loop_
_publ_author_name
'Hsu, Jia-Wei'
'Lin, Yu-Chun'
'Hsiao, Ching-Sheng'
'Datta, Amitabha'
'Lin, Chia-Her'
'Huang, Jui-Hsien'
'Tsai, Jing-Cherng'
'Hsu, Wei-Che'

_publ_section_title
;
 Zirconium complexes incorporated with asymmetrical tridentate pincer type
 mono- and di-anionic pyrrolyl ligands: mechanism and reactivity as
 catalytic precursors.
;
_journal_issue 25
_journal_name_full 'Dalton transactions (Cambridge, England : 2003)'
_journal_page_first 7700
_journal_page_last 7707
_journal_paper_doi 10.1039/c2dt30417a
_journal_volume 41
_journal_year 2012
_chemical_formula_moiety 'C23 H38 N6 S Zr'
_chemical_formula_sum 'C23 H38 N6 S Zr'
_chemical_formula_weight 521.87
_chemical_name_systematic
;
?
;
_space_group_IT_number 14
_symmetry_cell_setting monoclinic
_symmetry_space_group_name_Hall '-P 2yn'
_symmetry_space_group_name_H-M 'P 1 21/n 1'
_atom_sites_solution_hydrogens geom
_atom_sites_solution_primary direct
_atom_sites_solution_secondary difmap
_audit_creation_method SHELXL-97
_cell_angle_alpha 90.00
_cell_angle_beta 109.209(3)
_cell_angle_gamma 90.00
_cell_formula_units_Z 4
_cell_length_a 9.4590(6)
_cell_length_b 26.1531(16)
_cell_length_c 10.9676(7)
_cell_measurement_reflns_used 4551
_cell_measurement_temperature 148(2)
_cell_measurement_theta_max 29.470
_cell_measurement_theta_min 2.656
_cell_volume 2562.1(3)
_computing_cell_refinement 'SAINT V7.68A (Bruker AXS, 2009)'
_computing_data_collection 'APEX2 (Bruker AXS, 2010)'
_computing_data_reduction 'SAINT V7.68A (Bruker AXS, 2009)'
_computing_molecular_graphics 'SHELXTL (Sheldrick, 2008)'
_computing_publication_material SHELXTL
_computing_structure_refinement 'SHELXL-97 (Sheldrick, 2008)'
_computing_structure_solution 'SHELXS-97 (Sheldrick, 2008)'
_diffrn_ambient_temperature 148(2)
_diffrn_detector_area_resol_mean 8.3333
_diffrn_measured_fraction_theta_full 0.995
_diffrn_measured_fraction_theta_max 0.995
_diffrn_measurement_device_type 'Bruker APEX-II CCD'
_diffrn_measurement_method '\f and \w scans'
_diffrn_radiation_monochromator graphite
_diffrn_radiation_source 'fine-focus sealed tube'
_diffrn_radiation_type MoK\a
_diffrn_radiation_wavelength 0.71073
_diffrn_reflns_av_R_equivalents 0.0562
_diffrn_reflns_av_sigmaI/netI 0.0546
_diffrn_reflns_limit_h_max 12
_diffrn_reflns_limit_h_min -13
_diffrn_reflns_limit_k_max 36
_diffrn_reflns_limit_k_min -36
_diffrn_reflns_limit_l_max 14
_diffrn_reflns_limit_l_min -15
_diffrn_reflns_number 36264
_diffrn_reflns_theta_full 29.47
_diffrn_reflns_theta_max 29.47
_diffrn_reflns_theta_min 1.56
_exptl_absorpt_coefficient_mu 0.532
_exptl_absorpt_correction_T_max 0.875
_exptl_absorpt_correction_T_min 0.826
_exptl_absorpt_correction_type multi-scan
_exptl_absorpt_process_details 'SADABS V2008/1 (Bruker AXS, 2008)'
_exptl_crystal_colour colourless
_exptl_crystal_density_diffrn 1.353
_exptl_crystal_density_method 'not measured'
_exptl_crystal_description columnar
_exptl_crystal_F_000 1096
_exptl_crystal_size_max 0.40
_exptl_crystal_size_mid 0.30
_exptl_crystal_size_min 0.25
_refine_diff_density_max 0.504
_refine_diff_density_min -0.566
_refine_diff_density_rms 0.075
_refine_ls_extinction_method none
_refine_ls_goodness_of_fit_ref 1.008
_refine_ls_hydrogen_treatment constr
_refine_ls_matrix_type full
_refine_ls_number_parameters 289
_refine_ls_number_reflns 7075
_refine_ls_number_restraints 0
_refine_ls_restrained_S_all 1.008
_refine_ls_R_factor_all 0.0690
_refine_ls_R_factor_gt 0.0385
_refine_ls_shift/su_max 0.001
_refine_ls_shift/su_mean 0.000
_refine_ls_structure_factor_coef Fsqd
_refine_ls_weighting_details 'calc w=1/[\s^2^(Fo^2^)+(0.0410P)^2^+0.6660P] where P=(Fo^2^+2Fc^2^)/3'
_refine_ls_weighting_scheme calc
_refine_ls_wR_factor_gt 0.0803
_refine_ls_wR_factor_ref 0.0911
_reflns_number_gt 5080
_reflns_number_total 7075
_reflns_threshold_expression >2sigma(I)
_cod_data_source_file c2dt30417a.txt
_cod_data_source_block ray402_0m
_cod_original_sg_symbol_H-M 'P 21/n'
_cod_database_code 7019462

loop_
_symmetry_equiv_pos_as_xyz
'x, y, z'
'-x+1/2, y+1/2, -z+1/2'
'-x, -y, -z'
'x-1/2, -y-1/2, z-1/2'

loop_
_atom_site_label
_atom_site_type_symbol
_atom_site_fract_x
_atom_site_fract_y
_atom_site_fract_z
_atom_site_U_iso_or_equiv
_atom_site_adp_type
_atom_site_occupancy
_atom_site_symmetry_multiplicity
_atom_site_calc_flag
_atom_site_refinement_flags
Zr1 Zr 0.41066(2) 0.135040(8) 0.27005(2) 0.02005(7) Uani 1 1 d .
S1 S 0.19519(7) 0.06708(2) 0.14887(6) 0.02614(13) Uani 1 1 d .
N1 N 0.5197(2) 0.20707(7) 0.27581(19) 0.0256(4) Uani 1 1 d .
N2 N 0.2220(2) 0.20431(8) 0.16382(19) 0.0274(4) Uani 1 1 d .
N3 N 0.6399(2) 0.12114(7) 0.35028(19) 0.0246(4) Uani 1 1 d .
N4 N 0.3977(2) 0.10729(7) 0.06968(18) 0.0220(4) Uani 1 1 d .
N5 N 0.2036(2) 0.06417(7) -0.09381(18) 0.0251(4) Uani 1 1 d .
N6 N 0.3314(2) 0.13005(8) 0.42484(19) 0.0278(4) Uani 1 1 d .
C1 C 0.5065(3) 0.11213(9) 0.0059(2) 0.0225(5) Uani 1 1 d .
C2 C 0.5739(3) 0.15941(10) 0.0068(2) 0.0297(5) Uani 1 1 d .
H2 H 0.5412 0.1883 0.0428 0.036 Uiso 1 1 calc R
C3 C 0.6889(3) 0.16449(11) -0.0448(3) 0.0367(6) Uani 1 1 d .
H3 H 0.7355 0.1968 -0.0424 0.044 Uiso 1 1 calc R
C4 C 0.7363(3) 0.12341(11) -0.0995(3) 0.0389(7) Uani 1 1 d .
H4 H 0.8143 0.1274 -0.1354 0.047 Uiso 1 1 calc R
C5 C 0.6690(3) 0.07616(10) -0.1018(3) 0.0351(6) Uani 1 1 d .
H5 H 0.7008 0.0476 -0.1398 0.042 Uiso 1 1 calc R
C6 C 0.5551(3) 0.07038(9) -0.0485(2) 0.0290(5) Uani 1 1 d .
H6 H 0.5103 0.0378 -0.0493 0.035 Uiso 1 1 calc R
C7 C 0.2736(2) 0.07943(8) 0.0278(2) 0.0219(5) Uani 1 1 d .
C8 C 0.4574(3) 0.25114(9) 0.2128(2) 0.0302(5) Uani 1 1 d .
C9 C 0.5679(3) 0.28044(10) 0.1920(3) 0.0361(6) Uani 1 1 d .
H9 H 0.5556 0.3128 0.1506 0.043 Uiso 1 1 calc R
C10 C 0.7045(3) 0.25294(10) 0.2446(3) 0.0355(6) Uani 1 1 d .
H10 H 0.8008 0.2635 0.2451 0.043 Uiso 1 1 calc R
C11 C 0.6703(3) 0.20807(9) 0.2945(2) 0.0283(5) Uani 1 1 d .
C12 C 0.7521(3) 0.16004(10) 0.3516(3) 0.0333(6) Uani 1 1 d .
H12A H 0.8146 0.1483 0.3003 0.040 Uiso 1 1 calc R
H12B H 0.8181 0.1664 0.4412 0.040 Uiso 1 1 calc R
C13 C 0.2949(3) 0.25600(10) 0.1935(3) 0.0356(6) Uani 1 1 d .
H13A H 0.2479 0.2798 0.1214 0.043 Uiso 1 1 calc R
H13B H 0.2808 0.2700 0.2726 0.043 Uiso 1 1 calc R
C14 C 0.1670(3) 0.19827(10) 0.0211(2) 0.0374(6) Uani 1 1 d .
H14A H 0.0922 0.2247 -0.0175 0.056 Uiso 1 1 calc R
H14B H 0.1214 0.1644 -0.0014 0.056 Uiso 1 1 calc R
H14C H 0.2510 0.2017 -0.0119 0.056 Uiso 1 1 calc R
C15 C 0.0898(3) 0.20266(11) 0.2072(3) 0.0417(7) Uani 1 1 d .
H15A H 0.0400 0.1694 0.1849 0.063 Uiso 1 1 calc R
H15B H 0.0201 0.2299 0.1646 0.063 Uiso 1 1 calc R
H15C H 0.1217 0.2075 0.3010 0.063 Uiso 1 1 calc R
C16 C 0.2261(3) 0.08912(10) -0.2050(2) 0.0315(6) Uani 1 1 d .
H16A H 0.2917 0.0680 -0.2372 0.047 Uiso 1 1 calc R
H16B H 0.2723 0.1227 -0.1793 0.047 Uiso 1 1 calc R
H16C H 0.1293 0.0934 -0.2733 0.047 Uiso 1 1 calc R
C17 C 0.0761(3) 0.02912(10) -0.1222(2) 0.0321(6) Uani 1 1 d .
H17A H -0.0111 0.0474 -0.1148 0.048 Uiso 1 1 calc R
H17B H 0.1012 0.0007 -0.0607 0.048 Uiso 1 1 calc R
H17C H 0.0529 0.0158 -0.2102 0.048 Uiso 1 1 calc R
C18 C 0.2017(3) 0.10665(11) 0.4427(3) 0.0388(7) Uani 1 1 d .
H18A H 0.1442 0.1326 0.4706 0.058 Uiso 1 1 calc R
H18B H 0.2337 0.0799 0.5085 0.058 Uiso 1 1 calc R
H18C H 0.1389 0.0916 0.3610 0.058 Uiso 1 1 calc R
C19 C 0.4212(4) 0.15374(14) 0.5448(3) 0.0561(9) Uani 1 1 d .
H19A H 0.4533 0.1277 0.6125 0.084 Uiso 1 1 calc R
H19B H 0.3615 0.1798 0.5700 0.084 Uiso 1 1 calc R
H19C H 0.5093 0.1698 0.5329 0.084 Uiso 1 1 calc R
C20 C 0.5706(3) 0.03385(11) 0.3763(3) 0.0455(8) Uani 1 1 d .
H20A H 0.5290 0.0292 0.2825 0.068 Uiso 1 1 calc R
H20B H 0.4927 0.0471 0.4086 0.068 Uiso 1 1 calc R
H20C H 0.6066 0.0009 0.4175 0.068 Uiso 1 1 calc R
C21 C 0.6996(3) 0.07141(10) 0.4077(3) 0.0331(6) Uani 1 1 d .
C22 C 0.8122(4) 0.05008(12) 0.3476(4) 0.0693(12) Uani 1 1 d .
H22A H 0.8991 0.0729 0.3675 0.104 Uiso 1 1 calc R
H22B H 0.7649 0.0477 0.2537 0.104 Uiso 1 1 calc R
H22C H 0.8447 0.0160 0.3829 0.104 Uiso 1 1 calc R
C23 C 0.7713(5) 0.07544(15) 0.5534(3) 0.0899(15) Uani 1 1 d .
H23A H 0.6996 0.0905 0.5904 0.135 Uiso 1 1 calc R
H23B H 0.8605 0.0971 0.5739 0.135 Uiso 1 1 calc R
H23C H 0.7998 0.0413 0.5899 0.135 Uiso 1 1 calc R

loop_
_atom_site_aniso_label
_atom_site_aniso_U_11
_atom_site_aniso_U_22
_atom_site_aniso_U_33
_atom_site_aniso_U_23
_atom_site_aniso_U_13
_atom_site_aniso_U_12
Zr1 0.01900(11) 0.02226(11) 0.02015(12) -0.00160(9) 0.00813(8) -0.00343(9)
S1 0.0258(3) 0.0296(3) 0.0257(3) -0.0037(2) 0.0120(3) -0.0093(2)
N1 0.0261(10) 0.0236(10) 0.0290(11) -0.0025(8) 0.0115(9) -0.0050(8)
N2 0.0256(11) 0.0274(10) 0.0310(12) 0.0006(9) 0.0118(9) 0.0005(8)
N3 0.0204(10) 0.0268(10) 0.0272(11) -0.0012(8) 0.0086(9) -0.0011(8)
N4 0.0243(10) 0.0226(10) 0.0216(10) -0.0030(8) 0.0109(8) -0.0066(8)
N5 0.0240(10) 0.0294(10) 0.0218(10) -0.0020(8) 0.0073(8) -0.0045(8)
N6 0.0262(10) 0.0353(11) 0.0256(11) -0.0013(9) 0.0133(9) -0.0022(9)
C1 0.0222(12) 0.0270(12) 0.0191(11) 0.0007(9) 0.0078(10) -0.0025(9)
C2 0.0347(14) 0.0311(13) 0.0269(13) -0.0017(10) 0.0152(11) -0.0060(11)
C3 0.0406(15) 0.0419(15) 0.0330(15) -0.0015(12) 0.0192(13) -0.0153(13)
C4 0.0337(15) 0.0518(18) 0.0392(16) -0.0002(13) 0.0226(13) -0.0050(12)
C5 0.0343(14) 0.0379(15) 0.0386(16) 0.0010(12) 0.0195(13) 0.0069(11)
C6 0.0310(13) 0.0248(12) 0.0326(14) 0.0046(10) 0.0125(11) 0.0016(10)
C7 0.0223(11) 0.0203(11) 0.0239(12) -0.0017(9) 0.0087(10) -0.0004(9)
C8 0.0345(14) 0.0240(12) 0.0320(14) -0.0033(10) 0.0108(11) -0.0048(10)
C9 0.0492(17) 0.0267(13) 0.0344(15) -0.0019(11) 0.0165(13) -0.0093(12)
C10 0.0361(15) 0.0354(14) 0.0392(15) -0.0078(12) 0.0182(13) -0.0159(12)
C11 0.0252(12) 0.0295(13) 0.0309(14) -0.0074(10) 0.0100(11) -0.0085(10)
C12 0.0226(12) 0.0367(14) 0.0405(16) -0.0073(12) 0.0100(12) -0.0065(11)
C13 0.0395(15) 0.0274(13) 0.0402(16) -0.0004(11) 0.0134(13) 0.0031(11)
C14 0.0415(16) 0.0325(14) 0.0329(15) 0.0060(11) 0.0050(13) 0.0064(12)
C15 0.0334(15) 0.0439(16) 0.0527(19) 0.0092(14) 0.0209(14) 0.0091(12)
C16 0.0338(14) 0.0370(14) 0.0213(13) 0.0012(11) 0.0056(11) -0.0026(11)
C17 0.0255(13) 0.0417(15) 0.0280(14) -0.0106(11) 0.0073(11) -0.0091(11)
C18 0.0362(15) 0.0552(18) 0.0316(15) -0.0022(13) 0.0203(13) -0.0070(13)
C19 0.054(2) 0.079(2) 0.0453(19) -0.0316(17) 0.0301(17) -0.0313(18)
C20 0.0339(15) 0.0360(15) 0.066(2) 0.0201(14) 0.0163(15) 0.0031(12)
C21 0.0246(13) 0.0336(14) 0.0372(15) 0.0026(11) 0.0049(11) 0.0048(11)
C22 0.050(2) 0.0374(17) 0.140(4) 0.007(2) 0.058(2) 0.0097(15)
C23 0.122(4) 0.063(2) 0.044(2) 0.0045(19) -0.028(2) 0.016(2)

loop_
_atom_type_symbol
_atom_type_description
_atom_type_scat_dispersion_real
_atom_type_scat_dispersion_imag
_atom_type_scat_source
C C 0.0033 0.0016 'International Tables Vol C Tables 4.2.6.8 and 6.1.1.4'
H H 0.0000 0.0000 'International Tables Vol C Tables 4.2.6.8 and 6.1.1.4'
N N 0.0061 0.0033 'International Tables Vol C Tables 4.2.6.8 and 6.1.1.4'
S S 0.1246 0.1234 'International Tables Vol C Tables 4.2.6.8 and 6.1.1.4'
Zr Zr -2.9673 0.5597 'International Tables Vol C Tables 4.2.6.8 and 6.1.1.4'

loop_
_geom_angle_atom_site_label_1
_geom_angle_atom_site_label_2
_geom_angle_atom_site_label_3
_geom_angle
N6 Zr1 N3 104.45(8)
N6 Zr1 N1 109.40(8)
N3 Zr1 N1 73.54(7)
N6 Zr1 N4 148.23(7)
N3 Zr1 N4 94.02(7)
N1 Zr1 N4 100.45(7)
N6 Zr1 N2 91.81(7)
N3 Zr1 N2 142.50(7)
N1 Zr1 N2 69.19(7)
N4 Zr1 N2 88.74(7)
N6 Zr1 S1 86.78(6)
N3 Zr1 S1 127.17(5)
N1 Zr1 S1 150.76(6)
N4 Zr1 S1 61.54(5)
N2 Zr1 S1 86.62(5)
C7 S1 Zr1 79.18(8)
C11 N1 C8 108.19(19)
C11 N1 Zr1 119.24(15)
C8 N1 Zr1 126.97(16)
C15 N2 C14 107.2(2)
C15 N2 C13 109.4(2)
C14 N2 C13 107.48(19)
C15 N2 Zr1 111.87(15)
C14 N2 Zr1 110.91(14)
C13 N2 Zr1 109.79(14)
C12 N3 C21 115.69(19)
C12 N3 Zr1 122.11(15)
C21 N3 Zr1 122.20(15)
C7 N4 C1 125.22(19)
C7 N4 Zr1 105.61(13)
C1 N4 Zr1 128.70(14)
C7 N5 C16 122.60(19)
C7 N5 C17 120.06(19)
C16 N5 C17 115.99(19)
C18 N6 C19 109.2(2)
C18 N6 Zr1 133.74(17)
C19 N6 Zr1 117.02(16)
C2 C1 C6 119.0(2)
C2 C1 N4 118.6(2)
C6 C1 N4 122.2(2)
C3 C2 C1 120.1(2)
C4 C3 C2 121.0(2)
C3 C4 C5 119.4(2)
C4 C5 C6 120.2(2)
C1 C6 C5 120.3(2)
N4 C7 N5 126.8(2)
N4 C7 S1 112.70(17)
N5 C7 S1 120.38(17)
N1 C8 C9 109.1(2)
N1 C8 C13 113.3(2)
C9 C8 C13 137.4(2)
C8 C9 C10 106.8(2)
C11 C10 C9 106.9(2)
N1 C11 C10 109.0(2)
N1 C11 C12 114.5(2)
C10 C11 C12 136.3(2)
N3 C12 C11 107.75(19)
C8 C13 N2 109.4(2)
N3 C21 C20 107.9(2)
N3 C21 C23 111.3(2)
C20 C21 C23 109.3(3)
N3 C21 C22 111.2(2)
C20 C21 C22 106.8(2)
C23 C21 C22 110.2(3)

loop_
_geom_bond_atom_site_label_1
_geom_bond_atom_site_label_2
_geom_bond_distance
Zr1 N6 2.0736(19)
Zr1 N3 2.0864(19)
Zr1 N1 2.1387(19)
Zr1 N4 2.2790(18)
Zr1 N2 2.541(2)
Zr1 S1 2.7012(6)
S1 C7 1.751(2)
N1 C11 1.371(3)
N1 C8 1.373(3)
N2 C15 1.478(3)
N2 C14 1.486(3)
N2 C13 1.504(3)
N3 C12 1.466(3)
N3 C21 1.474(3)
N4 C7 1.328(3)
N4 C1 1.428(3)
N5 C7 1.340(3)
N5 C16 1.459(3)
N5 C17 1.464(3)
N6 C18 1.441(3)
N6 C19 1.449(3)
C1 C2 1.390(3)
C1 C6 1.393(3)
C2 C3 1.388(3)
C3 C4 1.375(4)
C4 C5 1.386(4)
C5 C6 1.393(3)
C8 C9 1.374(3)
C8 C13 1.486(4)
C9 C10 1.424(4)
C10 C11 1.378(3)
C11 C12 1.500(4)
C20 C21 1.516(4)
C21 C23 1.521(4)
C21 C22 1.530(4)
